data_7029271
loop_
_publ_author_name
'Llewellyn, Ben A.'
'Slater, Anna G.'
'Goretzki, Gudrun'
'Easun, Timothy L.'
'Sun, Xue-Zhong'
'Davies, E. Stephen'
'Argent, Stephen P.'
'Lewis, William'
'Beeby, Andrew'
'George, Michael W.'
'Champness, Neil R.'

_publ_section_title
;
 Photophysics and electrochemistry of a platinum-acetylide disubstituted
 perylenediimide.
;
_journal_issue 1
_journal_name_full 'Dalton transactions (Cambridge, England : 2003)'
_journal_page_first 85
_journal_page_last 94
_journal_paper_doi 10.1039/c3dt50874a
_journal_volume 43
_journal_year 2014
_chemical_formula_moiety 'C58 H68 N2 O4 Si2'
_chemical_formula_sum 'C58 H68 N2 O4 Si2'
_chemical_formula_weight 913.32
_chemical_name_systematic
;
?
;
_space_group_IT_number 14
_symmetry_cell_setting monoclinic
_symmetry_Int_Tables_number 14
_symmetry_space_group_name_Hall '-P 2yn'
_symmetry_space_group_name_H-M 'P 1 21/n 1'
_atom_sites_solution_hydrogens geom
_atom_sites_solution_primary direct
_atom_sites_solution_secondary difmap
_audit_creation_method SHELXL-97
_cell_angle_alpha 90.00
_cell_angle_beta 111.456(7)
_cell_angle_gamma 90.00
_cell_formula_units_Z 4
_cell_length_a 17.734(8)
_cell_length_b 12.986(5)
_cell_length_c 23.8022(10)
_cell_measurement_reflns_used 13505
_cell_measurement_temperature 100(2)
_cell_measurement_theta_max 31.4
_cell_measurement_theta_min 2.4
_cell_volume 5102(3)
_computing_cell_refinement
;
CrystalClear-SM Expert 2.0 r13 (Rigaku, 2011)
;
_computing_data_collection
;
CrystalClear-SM Expert 2.0 r13 (Rigaku, 2011)
;
_computing_data_reduction
;
CrystalClear-SM Expert 2.0 r13 (Rigaku, 2011)
;
_computing_publication_material
;
O. V. Dolomanov, L. J. Bourhis, R. J. Gildea, J. A. K. Howard and H. Puschmann,
OLEX2: a complete structure solution, refinement and analysis program.
J. Appl. Cryst. (2009). 42, 339-341.
;
_computing_structure_refinement 'SHELXL-97 (Sheldrick, 2008)'
_computing_structure_solution 'SHELXS-97 (Sheldrick, 2008)'
_diffrn_ambient_temperature 100(2)
_diffrn_detector CCD
_diffrn_detector_area_resol_mean 28.5714
_diffrn_measured_fraction_theta_full 0.996
_diffrn_measured_fraction_theta_max 0.996
_diffrn_measurement_details
;
scan:
Number of images: 164
Slice: -94.0000 - 70.0000
Image width: 1.0000
Exp time: 40.0000
Rotation axis: Omega
Omega: 0.0000
Kappa: 15.0000
Phi: 45.0000
XTD: 44.8717
2theta: -19.6488
scan:
Number of images: 48
Slice: -58.0000 - -10.0000
Image width: 1.0000
Exp time: 40.0000
Rotation axis: Omega
Omega: 0.0000
Kappa: 70.0000
Phi: 315.0000
XTD: 44.8717
2theta: -19.6488
scan:
Number of images: 53
Slice: -58.0000 - -5.0000
Image width: 1.0000
Exp time: 40.0000
Rotation axis: Omega
Omega: 0.0000
Kappa: 70.0000
Phi: 45.0000
XTD: 44.8717
2theta: -19.6488
scan:
Number of images: 38
Slice: -80.0000 - -42.0000
Image width: 1.0000
Exp time: 40.0000
Rotation axis: Omega
Omega: 0.0000
Kappa: -70.0000
Phi: 270.0000
XTD: 44.8717
2theta: -19.6488

;
_diffrn_measurement_device
;
AFC12 (Right): Kappa 3 circle
;
_diffrn_measurement_device_type
;
Rigaku Saturn724+ (2x2 bin mode)
;
_diffrn_measurement_method 'profile data from \w-scans'
_diffrn_measurement_specimen_support Mitegen
_diffrn_radiation_monochromator Confocal
_diffrn_radiation_type MoK\a
_diffrn_radiation_wavelength 0.71075
_diffrn_reflns_av_R_equivalents 0.0362
_diffrn_reflns_av_sigmaI/netI 0.0383
_diffrn_reflns_limit_h_max 20
_diffrn_reflns_limit_h_min -19
_diffrn_reflns_limit_k_max 15
_diffrn_reflns_limit_k_min -15
_diffrn_reflns_limit_l_max 18
_diffrn_reflns_limit_l_min -27
_diffrn_reflns_number 28020
_diffrn_reflns_theta_full 24.71
_diffrn_reflns_theta_max 24.71
_diffrn_reflns_theta_min 2.92
_diffrn_source 'Rotating Anode'
_exptl_absorpt_coefficient_mu 0.118
_exptl_absorpt_correction_T_max 1.000
_exptl_absorpt_correction_T_min 0.659
_exptl_absorpt_correction_type multi-scan
_exptl_crystal_colour Red
_exptl_crystal_density_diffrn 1.189
_exptl_crystal_density_method 'not measured'
_exptl_crystal_description Block
_exptl_crystal_F_000 1960
_exptl_crystal_size_max 0.13
_exptl_crystal_size_mid 0.09
_exptl_crystal_size_min 0.05
_refine_diff_density_max 1.067
_refine_diff_density_min -0.788
_refine_diff_density_rms 0.112
_refine_ls_extinction_method none
_refine_ls_goodness_of_fit_ref 1.906
_refine_ls_hydrogen_treatment constr
_refine_ls_matrix_type full
_refine_ls_number_parameters 580
_refine_ls_number_reflns 8667
_refine_ls_number_restraints 807
_refine_ls_restrained_S_all 1.972
_refine_ls_R_factor_all 0.2130
_refine_ls_R_factor_gt 0.1845
_refine_ls_shift/su_max 0.001
_refine_ls_shift/su_mean 0.000
_refine_ls_structure_factor_coef Fsqd
_refine_ls_weighting_details 'calc w=1/[\s^2^(Fo^2^)+(0.2000P)^2^+0.0000P] where P=(Fo^2^+2Fc^2^)/3'
_refine_ls_weighting_scheme calc
_refine_ls_wR_factor_gt 0.4952
_refine_ls_wR_factor_ref 0.5150
_reflns_number_gt 6226
_reflns_number_total 8667
_reflns_threshold_expression >2sigma(I)
_cod_data_source_file c3dt50874a.txt
_cod_data_source_block BWNRCB
_cod_depositor_comments
;
The following automatic conversions were performed:

'_exptl_absorpt_correction_type' value 'Multi-scan' changed to
'multi-scan' according to
/usr/data/users/saulius/automatic-downloads/current/RSC/lib/dictionaries/cif_core.dic
dictionary named 'cif_core.dic' version 2.4.2 from 2011-04-26.

Automatic conversion script
Id: cif_fix_values 2281 2013-09-26 08:29:07Z andrius 
;
_cod_original_sg_symbol_H-M P21/n
_cod_database_code 7029271
_nottingham_internal_coll_name BWNRCB
_nottingham_internal_coll_number 11067
_nottingham_internal_coll_client BW/NRC
_nottingham_internal_coll_type custom
_nottingham_internal_coll_frame_time 40
_nottingham_internal_coll_frame_width 1.0
_nottingham_internal_coll_frame_method omega
_nottingham_internal_coll_user 'Dr Peter N. Horton, NCS'
_nottingham_internal_coll_date 8/2/2012
_nottingham_internal_coll_location SOTON
_nottingham_internal_ncs_number 2012ncs0010
_nottingham_internal_process_user 'Dr Peter N. Horton, NCS'
_nottingham_internal_process_date 8/2/2012
_nottingham_internal_solution_user 'Dr Peter N. Horton, NCS'
_nottingham_internal_solution_date 8/2/2012
_nottingham_internal_refinement_user SPA/AGS
_nottingham_internal_refinement_date 02/06/2012

loop_
_symmetry_equiv_pos_as_xyz
'x, y, z'
'-x+1/2, y+1/2, -z+1/2'
'-x, -y, -z'
'x-1/2, -y-1/2, z-1/2'

loop_
_atom_site_label
_atom_site_type_symbol
_atom_site_fract_x
_atom_site_fract_y
_atom_site_fract_z
_atom_site_U_iso_or_equiv
_atom_site_adp_type
_atom_site_occupancy
_atom_site_symmetry_multiplicity
_atom_site_calc_flag
_atom_site_refinement_flags
_atom_site_disorder_assembly
_atom_site_disorder_group
C1 C 0.3478(4) 0.4192(5) 0.8976(3) 0.0681(15) Uani 1 1 d DU . .
C2 C 0.2719(4) 0.4648(5) 0.8680(3) 0.0736(16) Uani 1 1 d U . .
H2 H 0.2247 0.4294 0.8673 0.088 Uiso 1 1 calc R . .
C3 C 0.2634(4) 0.5588(6) 0.8401(3) 0.0777(16) Uani 1 1 d U . .
C4 C 0.3225(5) 0.7022(5) 0.8068(3) 0.0800(17) Uani 1 1 d U . .
C5 C 0.3908(5) 0.7520(6) 0.8060(3) 0.0828(18) Uani 1 1 d U . .
H5 H 0.3856 0.8174 0.7871 0.099 Uiso 1 1 calc R . .
C6 C 0.4654(5) 0.7092(5) 0.8318(3) 0.0827(18) Uani 1 1 d U . .
H6 H 0.5108 0.7461 0.8302 0.099 Uiso 1 1 calc R . .
C7 C 0.6268(4) 0.5978(5) 0.8710(3) 0.0781(17) Uani 1 1 d DU . .
C8 C 0.7045(5) 0.5531(6) 0.9012(3) 0.0843(18) Uani 1 1 d U . .
H8 H 0.7491 0.5748 0.8911 0.101 Uiso 1 1 calc R . .
C9 C 0.7155(4) 0.4805(6) 0.9438(3) 0.0756(16) Uani 1 1 d U . .
C10 C 0.6612(4) 0.3638(5) 1.0002(3) 0.0667(14) Uani 1 1 d U . .
C11 C 0.5957(4) 0.3233(5) 1.0111(3) 0.0686(15) Uani 1 1 d U . .
H11 H 0.6044 0.2708 1.0405 0.082 Uiso 1 1 calc R . .
C12 C 0.5173(4) 0.3579(5) 0.9799(2) 0.0649(14) Uani 1 1 d U . .
H12 H 0.4735 0.3280 0.9880 0.078 Uiso 1 1 calc R . .
C13 C 0.5020(4) 0.4360(4) 0.9367(2) 0.0621(14) Uani 1 1 d U . .
C14 C 0.4202(4) 0.4689(4) 0.9010(2) 0.0596(13) Uani 1 1 d U . .
C15 C 0.4114(4) 0.5634(4) 0.8656(2) 0.0629(14) Uani 1 1 d U . .
C16 C 0.3321(4) 0.6081(5) 0.8376(3) 0.0723(15) Uani 1 1 d U . .
C17 C 0.4783(4) 0.6145(5) 0.8603(2) 0.0686(15) Uani 1 1 d U . .
C18 C 0.5592(4) 0.5671(5) 0.8869(3) 0.0687(14) Uani 1 1 d U . .
C19 C 0.5693(4) 0.4837(4) 0.9270(3) 0.0625(13) Uani 1 1 d U . .
C20 C 0.6477(4) 0.4421(5) 0.9578(3) 0.0640(14) Uani 1 1 d U . .
C21 C 0.1819(5) 0.6032(7) 0.8118(3) 0.0889(19) Uani 1 1 d U A .
O22 O 0.1236(3) 0.5646(5) 0.8179(3) 0.1086(18) Uani 1 1 d U . .
N23 N 0.1747(4) 0.6941(5) 0.7816(3) 0.106(2) Uani 1 1 d U . .
C24 C 0.2419(5) 0.7459(6) 0.7764(3) 0.0891(19) Uani 1 1 d U A .
O25 O 0.2326(4) 0.8286(5) 0.7483(2) 0.1083(18) Uani 1 1 d U . .
C26 C 0.7966(4) 0.4334(6) 0.9721(3) 0.0814(18) Uani 1 1 d U . .
O27 O 0.8513(3) 0.4556(5) 0.9544(2) 0.1012(17) Uani 1 1 d U . .
N28 N 0.8083(3) 0.3633(5) 1.0197(2) 0.0815(15) Uani 1 1 d U . .
C29 C 0.7446(4) 0.3235(5) 1.0339(3) 0.0729(16) Uani 1 1 d U . .
O30 O 0.7560(3) 0.2579(4) 1.0724(2) 0.0801(13) Uani 1 1 d U . .
C31 C 0.8919(5) 0.3241(6) 1.0523(3) 0.100(2) Uani 1 1 d DU . .
C36 C 0.9532(5) 0.4099(8) 1.0760(4) 0.126(3) Uani 1 1 d DU . .
H36A H 0.9349 0.4581 1.1006 0.151 Uiso 1 1 calc R . .
H36B H 0.9584 0.4489 1.0418 0.151 Uiso 1 1 calc R . .
C35 C 1.0362(5) 0.3628(10) 1.1150(5) 0.141(3) Uani 1 1 d DU . .
H35A H 1.0772 0.4182 1.1291 0.170 Uiso 1 1 calc R . .
H35B H 1.0318 0.3289 1.1509 0.170 Uiso 1 1 calc R . .
C34 C 1.0626(7) 0.2866(10) 1.0797(6) 0.170(4) Uani 1 1 d DU . .
H34A H 1.1150 0.2566 1.1059 0.204 Uiso 1 1 calc R . .
H34B H 1.0713 0.3222 1.0458 0.204 Uiso 1 1 calc R . .
C33 C 1.0030(6) 0.2019(9) 1.0551(5) 0.147(4) Uani 1 1 d DU . .
H33A H 0.9989 0.1607 1.0888 0.176 Uiso 1 1 calc R . .
H33B H 1.0222 0.1560 1.0299 0.176 Uiso 1 1 calc R . .
C32 C 0.9175(6) 0.2453(8) 1.0161(4) 0.122(3) Uani 1 1 d DU . .
H32A H 0.9195 0.2776 0.9790 0.146 Uiso 1 1 calc R . .
H32B H 0.8776 0.1884 1.0041 0.146 Uiso 1 1 calc R . .
C41A C 0.0993(8) 0.7553(11) 0.7394(6) 0.094(4) Uiso 0.554(14) 1 d PDU A 2
C42A C 0.0299(8) 0.6902(11) 0.6989(7) 0.101(5) Uiso 0.554(14) 1 d PDU A 2
H42A H 0.0170 0.6331 0.7214 0.121 Uiso 0.554(14) 1 calc PR A 2
H42B H 0.0416 0.6618 0.6643 0.121 Uiso 0.554(14) 1 calc PR A 2
C43A C -0.0397(9) 0.7715(13) 0.6779(8) 0.102(6) Uiso 0.554(14) 1 d PDU A 2
H43A H -0.0457 0.7904 0.6362 0.122 Uiso 0.554(14) 1 calc PR A 2
H43B H -0.0897 0.7338 0.6746 0.122 Uiso 0.554(14) 1 calc PR A 2
C44A C -0.0428(12) 0.8694(13) 0.7085(6) 0.122(6) Uiso 0.554(14) 1 d PDU A 2
H44A H -0.1005 0.8868 0.6992 0.146 Uiso 0.554(14) 1 calc PR A 2
H44B H -0.0198 0.9240 0.6906 0.146 Uiso 0.554(14) 1 calc PR A 2
C45A C -0.0007(8) 0.8732(12) 0.7747(7) 0.101(5) Uiso 0.554(14) 1 d PDU A 2
H45A H -0.0353 0.8444 0.7954 0.121 Uiso 0.554(14) 1 calc PR A 2
H45B H 0.0139 0.9449 0.7885 0.121 Uiso 0.554(14) 1 calc PR A 2
C46A C 0.0765(9) 0.8066(16) 0.7876(7) 0.104(6) Uiso 0.554(14) 1 d PDU A 2
H46A H 0.1229 0.8508 0.8108 0.125 Uiso 0.554(14) 1 calc PR A 2
H46B H 0.0737 0.7513 0.8154 0.125 Uiso 0.554(14) 1 calc PR A 2
C41B C 0.0859(9) 0.7293(10) 0.7674(5) 0.077(5) Uiso 0.446(14) 1 d PDU A 1
C42B C 0.0542(8) 0.7344(13) 0.6992(5) 0.071(4) Uiso 0.446(14) 1 d PDU A 1
H42C H 0.0714 0.6715 0.6837 0.085 Uiso 0.446(14) 1 calc PR A 1
H42D H 0.0792 0.7941 0.6869 0.085 Uiso 0.446(14) 1 calc PR A 1
C43B C -0.0398(8) 0.7441(19) 0.6693(8) 0.093(7) Uiso 0.446(14) 1 d PDU A 1
H43C H -0.0554 0.7729 0.6281 0.112 Uiso 0.446(14) 1 calc PR A 1
H43D H -0.0656 0.6757 0.6666 0.112 Uiso 0.446(14) 1 calc PR A 1
C44B C -0.0658(10) 0.8141(18) 0.7083(9) 0.120(7) Uiso 0.446(14) 1 d PDU A 1
H44C H -0.1112 0.8572 0.6822 0.143 Uiso 0.446(14) 1 calc PR A 1
H44D H -0.0863 0.7720 0.7343 0.143 Uiso 0.446(14) 1 calc PR A 1
C45B C -0.0006(10) 0.8826(13) 0.7471(11) 0.114(7) Uiso 0.446(14) 1 d PDU A 1
H45C H -0.0237 0.9232 0.7721 0.137 Uiso 0.446(14) 1 calc PR A 1
H45D H 0.0123 0.9319 0.7201 0.137 Uiso 0.446(14) 1 calc PR A 1
C46B C 0.0814(9) 0.8368(12) 0.7905(7) 0.071(5) Uiso 0.446(14) 1 d PDU A 1
H46C H 0.1274 0.8791 0.7897 0.085 Uiso 0.446(14) 1 calc PR A 1
H46D H 0.0827 0.8343 0.8324 0.085 Uiso 0.446(14) 1 calc PR A 1
C51 C 0.3441(4) 0.3175(5) 0.9209(3) 0.0783(17) Uani 1 1 d DU . .
C52 C 0.3277(4) 0.2342(5) 0.9360(4) 0.0865(19) Uani 1 1 d DU . .
Si61 Si 0.30042(12) 0.10624(16) 0.95556(10) 0.0862(8) Uani 1 1 d DU . .
C62 C 0.3943(5) 0.0431(6) 1.0047(4) 0.120(3) Uani 1 1 d DU . .
H62 H 0.4282 0.0299 0.9798 0.143 Uiso 1 1 calc R . .
C63 C 0.3749(7) -0.0644(7) 1.0269(6) 0.167(5) Uani 1 1 d DU . .
H63A H 0.3427 -0.1059 0.9920 0.251 Uiso 1 1 calc R . .
H63B H 0.3442 -0.0540 1.0533 0.251 Uiso 1 1 calc R . .
H63C H 0.4256 -0.1003 1.0492 0.251 Uiso 1 1 calc R . .
C64 C 0.4468(7) 0.1102(7) 1.0611(5) 0.139(4) Uani 1 1 d DU . .
H64A H 0.4539 0.1796 1.0475 0.208 Uiso 1 1 calc R . .
H64B H 0.5000 0.0779 1.0806 0.208 Uiso 1 1 calc R . .
H64C H 0.4191 0.1145 1.0898 0.208 Uiso 1 1 calc R . .
C65 C 0.2131(7) 0.1281(9) 0.9762(7) 0.163(4) Uani 1 1 d DU . .
H65 H 0.1738 0.1563 0.9375 0.195 Uiso 1 1 calc R . .
C66 C 0.1661(9) 0.0341(11) 0.9848(8) 0.200(6) Uani 1 1 d DU . .
H66A H 0.1596 -0.0156 0.9524 0.300 Uiso 1 1 calc R . .
H66B H 0.1126 0.0560 0.9836 0.300 Uiso 1 1 calc R . .
H66C H 0.1960 0.0020 1.0239 0.300 Uiso 1 1 calc R . .
C67 C 0.2264(13) 0.2215(13) 1.0164(9) 0.244(8) Uani 1 1 d DU . .
H67A H 0.2568 0.2735 1.0035 0.366 Uiso 1 1 calc R . .
H67B H 0.2571 0.2017 1.0583 0.366 Uiso 1 1 calc R . .
H67C H 0.1738 0.2500 1.0133 0.366 Uiso 1 1 calc R . .
C68 C 0.2605(5) 0.0333(7) 0.8821(4) 0.118(3) Uani 1 1 d DU . .
H68 H 0.2460 -0.0376 0.8910 0.141 Uiso 1 1 calc R . .
C69 C 0.1804(6) 0.0855(9) 0.8361(5) 0.157(4) Uani 1 1 d DU . .
H69A H 0.1402 0.0915 0.8552 0.235 Uiso 1 1 calc R . .
H69B H 0.1585 0.0430 0.7997 0.235 Uiso 1 1 calc R . .
H69C H 0.1934 0.1542 0.8251 0.235 Uiso 1 1 calc R . .
C70 C 0.3261(7) 0.0227(10) 0.8529(6) 0.157(4) Uani 1 1 d DU . .
H70A H 0.3755 -0.0074 0.8823 0.236 Uiso 1 1 calc R . .
H70B H 0.3384 0.0908 0.8408 0.236 Uiso 1 1 calc R . .
H70C H 0.3056 -0.0220 0.8174 0.236 Uiso 1 1 calc R . .
C71 C 0.6236(5) 0.6671(6) 0.8235(3) 0.092(2) Uani 1 1 d DU . .
C72 C 0.6308(6) 0.7202(7) 0.7847(4) 0.106(3) Uani 1 1 d DU B .
Si81 Si 0.63734(19) 0.8000(2) 0.72207(12) 0.1168(10) Uani 1 1 d DU . .
C82 C 0.6417(9) 0.7222(11) 0.6601(6) 0.168(4) Uani 1 1 d DU B .
H82 H 0.6111 0.7697 0.6265 0.202 Uiso 1 1 calc R . .
C83 C 0.5812(11) 0.6333(14) 0.6436(9) 0.248(8) Uani 1 1 d DU . .
H83A H 0.5335 0.6524 0.6528 0.372 Uiso 1 1 calc R B .
H83B H 0.6066 0.5721 0.6669 0.372 Uiso 1 1 calc R . .
H83C H 0.5646 0.6184 0.6004 0.372 Uiso 1 1 calc R . .
C84 C 0.7203(9) 0.7163(16) 0.6472(9) 0.238(8) Uani 1 1 d DU . .
H84A H 0.7519 0.7792 0.6617 0.357 Uiso 1 1 calc R B .
H84B H 0.7071 0.7094 0.6037 0.357 Uiso 1 1 calc R . .
H84C H 0.7520 0.6565 0.6680 0.357 Uiso 1 1 calc R . .
C85 C 0.5545(7) 0.8925(10) 0.7063(7) 0.163(4) Uani 1 1 d DU B .
H85 H 0.5599 0.9412 0.6754 0.195 Uiso 1 1 calc R . .
C86 C 0.4718(7) 0.8282(10) 0.6731(6) 0.173(5) Uani 1 1 d DU . .
H86A H 0.4759 0.7905 0.6387 0.260 Uiso 1 1 calc R B .
H86B H 0.4258 0.8759 0.6588 0.260 Uiso 1 1 calc R . .
H86C H 0.4635 0.7794 0.7017 0.260 Uiso 1 1 calc R . .
C87 C 0.5604(9) 0.9561(12) 0.7597(7) 0.197(6) Uani 1 1 d DU . .
H87A H 0.6139 0.9888 0.7759 0.295 Uiso 1 1 calc R B .
H87B H 0.5530 0.9121 0.7907 0.295 Uiso 1 1 calc R . .
H87C H 0.5183 1.0093 0.7477 0.295 Uiso 1 1 calc R . .
C88A C 0.7379(8) 0.8696(11) 0.7557(6) 0.200(6) Uiso 0.49(2) 1 d PDU B 1
H88A H 0.7416 0.8981 0.7957 0.240 Uiso 0.49(2) 1 calc PR B 1
C89A C 0.7399(9) 0.9627(11) 0.7143(6) 0.175(5) Uiso 0.49(2) 1 d PDU B 1
H89A H 0.6954 1.0101 0.7109 0.262 Uiso 0.49(2) 1 calc PR B 1
H89B H 0.7338 0.9373 0.6741 0.262 Uiso 0.49(2) 1 calc PR B 1
H89C H 0.7917 0.9990 0.7320 0.262 Uiso 0.49(2) 1 calc PR B 1
C90A C 0.802(2) 0.789(2) 0.7672(16) 0.225(17) Uiso 0.49(2) 1 d PDU B 1
H90A H 0.7949 0.7358 0.7941 0.338 Uiso 0.49(2) 1 calc PR B 1
H90B H 0.8559 0.8205 0.7862 0.338 Uiso 0.49(2) 1 calc PR B 1
H90C H 0.7985 0.7570 0.7289 0.338 Uiso 0.49(2) 1 calc PR B 1
C88B C 0.7379(8) 0.8696(11) 0.7557(6) 0.200(6) Uiso 0.51(2) 1 d PDU B 2
H88B H 0.7795 0.8201 0.7529 0.240 Uiso 0.51(2) 1 calc PR B 2
C89B C 0.7399(9) 0.9627(11) 0.7143(6) 0.175(5) Uiso 0.51(2) 1 d PDU B 2
H89D H 0.7165 0.9416 0.6719 0.262 Uiso 0.51(2) 1 calc PR B 2
H89E H 0.7960 0.9848 0.7239 0.262 Uiso 0.51(2) 1 calc PR B 2
H89F H 0.7083 1.0199 0.7212 0.262 Uiso 0.51(2) 1 calc PR B 2
C90B C 0.7675(12) 0.9026(14) 0.8235(6) 0.118(8) Uiso 0.51(2) 1 d PDU B 2
H90D H 0.7647 0.8435 0.8483 0.176 Uiso 0.51(2) 1 calc PR B 2
H90E H 0.7328 0.9580 0.8284 0.176 Uiso 0.51(2) 1 calc PR B 2
H90F H 0.8235 0.9272 0.8365 0.176 Uiso 0.51(2) 1 calc PR B 2

loop_
_atom_site_aniso_label
_atom_site_aniso_U_11
_atom_site_aniso_U_22
_atom_site_aniso_U_33
_atom_site_aniso_U_23
_atom_site_aniso_U_13
_atom_site_aniso_U_12
C1 0.084(4) 0.062(3) 0.060(3) -0.013(3) 0.030(3) 0.002(3)
C2 0.082(4) 0.072(4) 0.065(3) -0.012(3) 0.025(3) 0.002(3)
C3 0.089(4) 0.077(4) 0.070(4) -0.014(3) 0.032(3) 0.012(3)
C4 0.105(4) 0.070(4) 0.062(3) -0.002(3) 0.029(3) 0.016(3)
C5 0.107(5) 0.072(4) 0.069(4) 0.005(3) 0.032(4) 0.005(3)
C6 0.105(4) 0.065(4) 0.083(4) 0.002(3) 0.040(4) 0.004(3)
C7 0.091(4) 0.077(4) 0.070(3) -0.009(3) 0.033(3) -0.014(3)
C8 0.088(4) 0.090(5) 0.085(4) -0.001(3) 0.043(3) -0.006(3)
C9 0.076(3) 0.082(4) 0.071(3) -0.013(3) 0.029(3) -0.001(3)
C10 0.079(3) 0.061(3) 0.060(3) -0.017(3) 0.024(3) 0.002(3)
C11 0.089(4) 0.059(3) 0.063(3) -0.007(3) 0.034(3) 0.009(3)
C12 0.083(4) 0.060(3) 0.056(3) -0.005(3) 0.031(3) 0.000(3)
C13 0.087(3) 0.045(3) 0.057(3) -0.017(2) 0.031(3) 0.001(2)
C14 0.074(3) 0.055(3) 0.053(3) -0.019(2) 0.027(2) 0.003(2)
C15 0.081(3) 0.056(3) 0.054(3) -0.009(2) 0.026(3) 0.005(2)
C16 0.092(4) 0.066(4) 0.054(3) -0.015(3) 0.022(3) 0.000(3)
C17 0.095(4) 0.064(3) 0.050(3) -0.013(3) 0.031(3) -0.004(3)
C18 0.087(4) 0.065(4) 0.059(3) -0.007(3) 0.033(3) -0.001(3)
C19 0.081(3) 0.054(3) 0.059(3) -0.013(2) 0.033(3) 0.001(3)
C20 0.082(3) 0.057(3) 0.057(3) -0.015(2) 0.032(3) 0.004(3)
C21 0.088(4) 0.089(5) 0.079(4) -0.016(4) 0.018(4) 0.019(4)
O22 0.085(3) 0.139(5) 0.098(4) 0.011(3) 0.030(3) 0.026(3)
N23 0.092(4) 0.082(4) 0.113(5) -0.015(3) -0.002(4) 0.018(3)
C24 0.101(4) 0.080(4) 0.074(4) -0.007(4) 0.017(4) 0.024(4)
O25 0.124(4) 0.093(4) 0.084(3) -0.002(3) 0.011(3) 0.021(3)
C26 0.078(4) 0.097(5) 0.072(4) -0.011(3) 0.030(3) -0.002(3)
O27 0.088(3) 0.131(5) 0.102(4) 0.012(3) 0.055(3) 0.009(3)
N28 0.077(3) 0.106(4) 0.066(3) -0.005(3) 0.032(3) 0.010(3)
C29 0.088(4) 0.070(4) 0.060(3) -0.007(3) 0.026(3) 0.009(3)
O30 0.090(3) 0.077(3) 0.070(3) -0.008(2) 0.025(2) 0.011(2)
C31 0.091(4) 0.133(6) 0.083(4) 0.005(4) 0.041(4) 0.017(4)
C36 0.090(5) 0.182(8) 0.109(6) -0.014(6) 0.039(5) -0.005(5)
C35 0.096(6) 0.203(10) 0.118(7) 0.011(7) 0.031(5) 0.008(6)
C34 0.139(8) 0.211(12) 0.171(11) 0.039(9) 0.071(8) 0.054(7)
C33 0.181(9) 0.143(8) 0.135(8) 0.046(6) 0.080(7) 0.071(6)
C32 0.154(7) 0.123(6) 0.109(6) 0.024(5) 0.073(5) 0.055(5)
C51 0.086(4) 0.061(3) 0.094(4) -0.014(3) 0.040(4) 0.003(3)
C52 0.083(4) 0.074(4) 0.106(5) -0.004(4) 0.038(4) 0.020(3)
Si61 0.0798(13) 0.0702(13) 0.1165(16) 0.0124(11) 0.0451(12) 0.0069(9)
C62 0.117(5) 0.092(5) 0.128(6) -0.003(4) 0.020(4) 0.008(4)
C63 0.179(9) 0.092(6) 0.162(9) 0.015(6) -0.019(7) 0.003(6)
C64 0.144(8) 0.115(7) 0.127(7) -0.012(6) 0.014(6) 0.011(5)
C65 0.157(7) 0.171(8) 0.199(8) -0.001(6) 0.110(6) 0.011(6)
C66 0.177(10) 0.251(11) 0.230(13) 0.006(11) 0.142(10) -0.042(9)
C67 0.282(15) 0.269(13) 0.271(15) -0.098(11) 0.209(13) -0.037(11)
C68 0.117(5) 0.094(5) 0.128(5) -0.003(4) 0.029(4) -0.025(4)
C69 0.143(7) 0.151(9) 0.135(7) 0.052(7) 0.002(6) -0.022(6)
C70 0.183(8) 0.148(9) 0.144(8) -0.051(7) 0.064(7) -0.016(7)
C71 0.103(5) 0.097(5) 0.086(4) 0.004(4) 0.046(4) -0.010(4)
C72 0.116(6) 0.111(6) 0.099(5) 0.013(4) 0.050(5) -0.004(5)
Si81 0.136(2) 0.127(2) 0.1010(16) 0.0352(15) 0.0604(16) 0.0059(16)
C82 0.190(8) 0.180(8) 0.154(7) 0.004(6) 0.086(7) 0.009(6)
C83 0.282(14) 0.222(13) 0.238(14) -0.074(11) 0.092(12) -0.053(11)
C84 0.209(11) 0.286(16) 0.255(15) -0.013(12) 0.127(11) 0.066(10)
C85 0.151(7) 0.161(7) 0.166(7) 0.019(6) 0.047(6) 0.009(5)
C86 0.127(6) 0.183(10) 0.189(10) 0.050(8) 0.032(7) 0.002(7)
C87 0.189(11) 0.184(11) 0.199(11) -0.006(8) 0.049(9) 0.063(8)

loop_
_atom_type_symbol
_atom_type_description
_atom_type_scat_dispersion_real
_atom_type_scat_dispersion_imag
_atom_type_scat_source
C C 0.0033 0.0016 'International Tables Vol C Tables 4.2.6.8 and 6.1.1.4'
H H 0.0000 0.0000 'International Tables Vol C Tables 4.2.6.8 and 6.1.1.4'
N N 0.0061 0.0033 'International Tables Vol C Tables 4.2.6.8 and 6.1.1.4'
O O 0.0106 0.0060 'International Tables Vol C Tables 4.2.6.8 and 6.1.1.4'
Si Si 0.0817 0.0704 'International Tables Vol C Tables 4.2.6.8 and 6.1.1.4'

loop_
_geom_angle_atom_site_label_1
_geom_angle_atom_site_label_2
_geom_angle_atom_site_label_3
_geom_angle
C2 C1 C14 121.5(6)
C2 C1 C51 114.1(6)
C14 C1 C51 124.3(6)
C3 C2 C1 122.3(7)
C3 C2 H2 118.9
C1 C2 H2 118.9
C2 C3 C16 119.1(6)
C2 C3 C21 119.2(7)
C16 C3 C21 121.7(7)
C5 C4 C16 118.4(7)
C5 C4 C24 121.1(7)
C16 C4 C24 120.5(8)
C6 C5 C4 121.1(7)
C6 C5 H5 119.4
C4 C5 H5 119.4
C5 C6 C17 123.1(8)
C5 C6 H6 118.4
C17 C6 H6 118.4
C8 C7 C71 114.0(7)
C8 C7 C18 120.0(6)
C71 C7 C18 125.8(7)
C9 C8 C7 120.8(7)
C9 C8 H8 119.6
C7 C8 H8 119.6
C8 C9 C20 120.7(6)
C8 C9 C26 118.8(7)
C20 C9 C26 120.3(6)
C11 C10 C20 118.7(6)
C11 C10 C29 120.0(6)
C20 C10 C29 121.3(6)
C10 C11 C12 121.4(6)
C10 C11 H11 119.3
C12 C11 H11 119.3
C11 C12 C13 121.1(6)
C11 C12 H12 119.5
C13 C12 H12 119.5
C12 C13 C19 118.7(6)
C12 C13 C14 121.9(6)
C19 C13 C14 119.4(5)
C1 C14 C13 126.3(6)
C1 C14 C15 116.5(5)
C13 C14 C15 117.1(5)
C17 C15 C16 118.8(6)
C17 C15 C14 122.2(5)
C16 C15 C14 119.0(6)
C3 C16 C4 118.7(7)
C3 C16 C15 121.0(6)
C4 C16 C15 120.3(7)
C6 C17 C15 118.1(6)
C6 C17 C18 122.9(7)
C15 C17 C18 119.0(6)
C19 C18 C7 118.6(6)
C19 C18 C17 118.3(6)
C7 C18 C17 123.0(6)
C18 C19 C20 119.9(6)
C18 C19 C13 122.2(6)
C20 C19 C13 117.9(6)
C10 C20 C19 122.0(6)
C10 C20 C9 118.8(6)
C19 C20 C9 119.3(6)
O22 C21 N23 120.2(7)
O22 C21 C3 121.6(8)
N23 C21 C3 118.0(8)
C21 N23 C24 122.6(7)
C21 N23 C41B 105.2(9)
C24 N23 C41B 131.4(8)
C21 N23 C41A 132.2(9)
C24 N23 C41A 104.6(8)
C41B N23 C41A 31.8(7)
O25 C24 N23 120.6(7)
O25 C24 C4 120.9(9)
N23 C24 C4 118.4(7)
O27 C26 N28 121.8(6)
O27 C26 C9 120.4(7)
N28 C26 C9 117.8(6)
C29 N28 C26 122.8(6)
C29 N28 C31 119.2(6)
C26 N28 C31 117.8(6)
O30 C29 N28 121.2(6)
O30 C29 C10 120.7(7)
N28 C29 C10 118.1(6)
N28 C31 C32 112.6(6)
N28 C31 C36 112.6(6)
C32 C31 C36 112.7(8)
C31 C36 C35 109.1(8)
C31 C36 H36A 109.9
C35 C36 H36A 109.9
C31 C36 H36B 109.9
C35 C36 H36B 109.9
H36A C36 H36B 108.3
C34 C35 C36 110.6(8)
C34 C35 H35A 109.5
C36 C35 H35A 109.5
C34 C35 H35B 109.5
C36 C35 H35B 109.5
H35A C35 H35B 108.1
C35 C34 C33 113.1(11)
C35 C34 H34A 109.0
C33 C34 H34A 109.0
C35 C34 H34B 109.0
C33 C34 H34B 109.0
H34A C34 H34B 107.8
C34 C33 C32 111.2(9)
C34 C33 H33A 109.4
C32 C33 H33A 109.4
C34 C33 H33B 109.4
C32 C33 H33B 109.4
H33A C33 H33B 108.0
C31 C32 C33 109.6(7)
C31 C32 H32A 109.8
C33 C32 H32A 109.8
C31 C32 H32B 109.8
C33 C32 H32B 109.8
H32A C32 H32B 108.2
C46A C41A C42A 110.5(13)
C46A C41A N23 98.1(10)
C42A C41A N23 115.5(10)
C41A C42A C43A 100.9(10)
C41A C42A H42A 111.6
C43A C42A H42A 111.6
C41A C42A H42B 111.6
C43A C42A H42B 111.6
H42A C42A H42B 109.4
C44A C43A C42A 126.4(12)
C44A C43A H43A 105.7
C42A C43A H43A 105.7
C44A C43A H43B 105.7
C42A C43A H43B 105.7
H43A C43A H43B 106.2
C43A C44A C45A 117.3(13)
C43A C44A H44A 108.0
C45A C44A H44A 108.0
C43A C44A H44B 108.0
C45A C44A H44B 108.0
H44A C44A H44B 107.2
C44A C45A C46A 104.9(11)
C44A C45A H45A 110.8
C46A C45A H45A 110.8
C44A C45A H45B 110.8
C46A C45A H45B 110.8
H45A C45A H45B 108.8
C41A C46A C45A 124.1(12)
C41A C46A H46A 106.3
C45A C46A H46A 106.3
C41A C46A H46B 106.3
C45A C46A H46B 106.3
H46A C46A H46B 106.4
C42B C41B C46B 107.6(11)
C42B C41B N23 101.3(10)
C46B C41B N23 112.1(10)
C41B C42B C43B 114.2(11)
C41B C42B H42C 108.7
C43B C42B H42C 108.7
C41B C42B H42D 108.7
C43B C42B H42D 108.7
H42C C42B H42D 107.6
C44B C43B C42B 106.7(12)
C44B C43B H43C 110.4
C42B C43B H43C 110.4
C44B C43B H43D 110.4
C42B C43B H43D 110.4
H43C C43B H43D 108.6
C45B C44B C43B 114.0(15)
C45B C44B H44C 108.8
C43B C44B H44C 108.8
C45B C44B H44D 108.8
C43B C44B H44D 108.8
H44C C44B H44D 107.7
C44B C45B C46B 120.6(13)
C44B C45B H45C 107.2
C46B C45B H45C 107.2
C44B C45B H45D 107.2
C46B C45B H45D 107.2
H45C C45B H45D 106.8
C41B C46B C45B 105.8(11)
C41B C46B H46C 110.6
C45B C46B H46C 110.6
C41B C46B H46D 110.6
C45B C46B H46D 110.6
H46C C46B H46D 108.7
C52 C51 C1 169.5(7)
C51 C52 Si61 177.6(7)
C65 Si61 C52 105.0(5)
C65 Si61 C62 124.2(6)
C52 Si61 C62 107.6(4)
C65 Si61 C68 105.3(5)
C52 Si61 C68 105.3(4)
C62 Si61 C68 108.1(4)
C63 C62 C64 109.6(8)
C63 C62 Si61 110.5(6)
C64 C62 Si61 114.1(6)
C63 C62 H62 107.4
C64 C62 H62 107.4
Si61 C62 H62 107.4
C62 C63 H63A 109.5
C62 C63 H63B 109.5
H63A C63 H63B 109.5
C62 C63 H63C 109.5
H63A C63 H63C 109.5
H63B C63 H63C 109.5
C62 C64 H64A 109.5
C62 C64 H64B 109.5
H64A C64 H64B 109.5
C62 C64 H64C 109.5
H64A C64 H64C 109.5
H64B C64 H64C 109.5
C67 C65 C66 121.5(10)
C67 C65 Si61 110.3(9)
C66 C65 Si61 118.2(9)
C67 C65 H65 100.6
C66 C65 H65 100.6
Si61 C65 H65 100.6
C65 C66 H66A 109.5
C65 C66 H66B 109.5
H66A C66 H66B 109.5
C65 C66 H66C 109.5
H66A C66 H66C 109.5
H66B C66 H66C 109.5
C65 C67 H67A 109.5
C65 C67 H67B 109.5
H67A C67 H67B 109.5
C65 C67 H67C 109.5
H67A C67 H67C 109.5
H67B C67 H67C 109.5
C70 C68 C69 110.8(8)
C70 C68 Si61 111.6(6)
C69 C68 Si61 111.2(7)
C70 C68 H68 107.7
C69 C68 H68 107.7
Si61 C68 H68 107.7
C68 C69 H69A 109.5
C68 C69 H69B 109.5
H69A C69 H69B 109.5
C68 C69 H69C 109.5
H69A C69 H69C 109.5
H69B C69 H69C 109.5
C68 C70 H70A 109.5
C68 C70 H70B 109.5
H70A C70 H70B 109.5
C68 C70 H70C 109.5
H70A C70 H70C 109.5
H70B C70 H70C 109.5
C72 C71 C7 171.3(9)
C71 C72 Si81 177.2(9)
C82 Si81 C85 118.0(7)
C82 Si81 C72 112.1(6)
C85 Si81 C72 104.5(6)
C82 Si81 C88A 107.2(7)
C85 Si81 C88A 109.6(7)
C72 Si81 C88A 104.7(5)
C83 C82 C84 121.0(11)
C83 C82 Si81 113.4(10)
C84 C82 Si81 120.2(11)
C83 C82 H82 97.8
C84 C82 H82 97.8
Si81 C82 H82 97.8
C82 C83 H83A 109.5
C82 C83 H83B 109.5
H83A C83 H83B 109.5
C82 C83 H83C 109.5
H83A C83 H83C 109.5
H83B C83 H83C 109.5
C82 C84 H84A 109.5
C82 C84 H84B 109.5
H84A C84 H84B 109.5
C82 C84 H84C 109.5
H84A C84 H84C 109.5
H84B C84 H84C 109.5
C87 C85 C86 118.1(12)
C87 C85 Si81 112.9(9)
C86 C85 Si81 106.2(8)
C87 C85 H85 106.3
C86 C85 H85 106.3
Si81 C85 H85 106.3
C85 C86 H86A 109.5
C85 C86 H86B 109.5
H86A C86 H86B 109.5
C85 C86 H86C 109.5
H86A C86 H86C 109.5
H86B C86 H86C 109.5
C85 C87 H87A 109.5
C85 C87 H87B 109.5
H87A C87 H87B 109.5
C85 C87 H87C 109.5
H87A C87 H87C 109.5
H87B C87 H87C 109.5
C90A C88A C89A 117.6(17)
C90A C88A Si81 106.2(17)
C89A C88A Si81 109.7(9)
C90A C88A H88A 107.7
C89A C88A H88A 107.7
Si81 C88A H88A 107.7
C88A C89A H89A 109.5
C88A C89A H89B 109.5
H89A C89A H89B 109.5
C88A C89A H89C 109.5
H89A C89A H89C 109.5
H89B C89A H89C 109.5
C88A C90A H90A 109.5
C88A C90A H90B 109.5
H90A C90A H90B 109.5
C88A C90A H90C 109.5
H90A C90A H90C 109.5
H90B C90A H90C 109.5
H90D C90B H90E 109.5
H90D C90B H90F 109.5
H90E C90B H90F 109.5

loop_
_geom_bond_atom_site_label_1
_geom_bond_atom_site_label_2
_geom_bond_distance
C1 C2 1.402(9)
C1 C14 1.412(9)
C1 C51 1.444(9)
C2 C3 1.371(10)
C2 H2 0.9500
C3 C16 1.398(10)
C3 C21 1.470(10)
C4 C5 1.379(11)
C4 C16 1.403(10)
C4 C24 1.461(11)
C5 C6 1.356(10)
C5 H5 0.9500
C6 C17 1.382(9)
C6 H6 0.9500
C7 C8 1.424(10)
C7 C71 1.430(9)
C7 C18 1.438(9)
C8 C9 1.346(10)
C8 H8 0.9500
C9 C20 1.448(9)
C9 C26 1.479(10)
C10 C11 1.384(9)
C10 C20 1.390(9)
C10 C29 1.496(9)
C11 C12 1.388(8)
C11 H11 0.9500
C12 C13 1.398(8)
C12 H12 0.9500
C13 C19 1.437(9)
C13 C14 1.451(8)
C14 C15 1.465(9)
C15 C17 1.405(9)
C15 C16 1.439(9)
C17 C18 1.475(9)
C18 C19 1.411(9)
C19 C20 1.420(8)
C21 O22 1.205(10)
C21 N23 1.363(11)
N23 C24 1.413(12)
N23 C41B 1.553(17)
N23 C41A 1.562(16)
C24 O25 1.244(9)
C26 O27 1.226(8)
C26 N28 1.408(9)
N28 C29 1.392(9)
N28 C31 1.489(9)
C29 O30 1.212(8)
C31 C32 1.509(8)
C31 C36 1.515(8)
C36 C35 1.551(8)
C36 H36A 0.9900
C36 H36B 0.9900
C35 C34 1.479(10)
C35 H35A 0.9900
C35 H35B 0.9900
C34 C33 1.488(10)
C34 H34A 0.9900
C34 H34B 0.9900
C33 C32 1.564(9)
C33 H33A 0.9900
C33 H33B 0.9900
C32 H32A 0.9900
C32 H32B 0.9900
C41A C46A 1.504(9)
C41A C42A 1.515(9)
C42A C43A 1.561(10)
C42A H42A 0.9900
C42A H42B 0.9900
C43A C44A 1.476(10)
C43A H43A 0.9900
C43A H43B 0.9900
C44A C45A 1.478(10)
C44A H44A 0.9900
C44A H44B 0.9900
C45A C46A 1.551(9)
C45A H45A 0.9900
C45A H45B 0.9900
C46A H46A 0.9900
C46A H46B 0.9900
C41B C42B 1.512(9)
C41B C46B 1.513(9)
C42B C43B 1.560(10)
C42B H42C 0.9900
C42B H42D 0.9900
C43B C44B 1.488(11)
C43B H43C 0.9900
C43B H43D 0.9900
C44B C45B 1.483(11)
C44B H44C 0.9900
C44B H44D 0.9900
C45B C46B 1.561(10)
C45B H45C 0.9900
C45B H45D 0.9900
C46B H46C 0.9900
C46B H46D 0.9900
C51 C52 1.208(9)
C52 Si61 1.837(8)
Si61 C65 1.811(10)
Si61 C62 1.840(8)
Si61 C68 1.885(9)
C62 C63 1.575(11)
C62 C64 1.586(10)
C62 H62 1.0000
C63 H63A 0.9800
C63 H63B 0.9800
C63 H63C 0.9800
C64 H64A 0.9800
C64 H64B 0.9800
C64 H64C 0.9800
C65 C67 1.508(12)
C65 C66 1.533(12)
C65 H65 1.0000
C66 H66A 0.9800
C66 H66B 0.9800
C66 H66C 0.9800
C67 H67A 0.9800
C67 H67B 0.9800
C67 H67C 0.9800
C68 C70 1.563(11)
C68 C69 1.592(10)
C68 H68 1.0000
C69 H69A 0.9800
C69 H69B 0.9800
C69 H69C 0.9800
C70 H70A 0.9800
C70 H70B 0.9800
C70 H70C 0.9800
C71 C72 1.196(9)
C72 Si81 1.854(8)
Si81 C82 1.812(11)
Si81 C85 1.827(11)
Si81 C88A 1.895(11)
C82 C83 1.526(12)
C82 C84 1.535(12)
C82 H82 1.0000
C83 H83A 0.9800
C83 H83B 0.9800
C83 H83C 0.9800
C84 H84A 0.9800
C84 H84B 0.9800
C84 H84C 0.9800
C85 C87 1.487(17)
C85 C86 1.620(16)
C85 H85 1.0000
C86 H86A 0.9800
C86 H86B 0.9800
C86 H86C 0.9800
C87 H87A 0.9800
C87 H87B 0.9800
C87 H87C 0.9800
C88A C90A 1.50(3)
C88A C89A 1.568(9)
C88A H88A 1.0000
C89A H89A 0.9800
C89A H89B 0.9800
C89A H89C 0.9800
C90A H90A 0.9800
C90A H90B 0.9800
C90A H90C 0.9800
C90B H90D 0.9800
C90B H90E 0.9800
C90B H90F 0.9800
